data_2012154
loop_
_publ_author_name
'Reiss, Guido J.'

_publ_section_title
;
 Diisopropylammonium hydrogen difluoride
;
_journal_issue 8
_journal_name_full 'Acta Crystallographica Section C'
_journal_page_first 994
_journal_page_last 995
_journal_paper_doi 10.1107/S0108270101008836
_journal_volume 57
_journal_year 2001
_chemical_formula_moiety 'C6 H16  N + , HF2 - '
_chemical_formula_sum 'C6 H17 F2 N'
_chemical_formula_weight 141.21
_chemical_name_systematic
;
Diisopropylammonium hydrogen difluoroide
;
_space_group_IT_number 19
_symmetry_cell_setting orthorhombic
_symmetry_space_group_name_Hall 'P 2ac 2ab'
_symmetry_space_group_name_H-M 'P 21 21 21'
_audit_creation_method SHELXL-97
_cell_angle_alpha 90.00
_cell_angle_beta 90.00
_cell_angle_gamma 90.00
_cell_formula_units_Z 4
_cell_length_a 7.726(2)
_cell_length_b 8.057(3)
_cell_length_c 14.352(6)
_cell_measurement_reflns_used
;
650 reflections were selected from the whole dataset.
;
_cell_measurement_temperature 293(2)
_cell_measurement_theta_max 24.9
_cell_measurement_theta_min 4.7
_cell_volume 893.4(6)
_computing_cell_refinement
;
'IPDS-Software'
;
_computing_data_collection
;
'IPDS-Software (Stoe & Cie, 1998)'
;
_computing_data_reduction
;
'IPDS-Software'
;
_computing_molecular_graphics 'Diamond  (Brandenburg, 1998)'
_computing_publication_material SHELXL97
_computing_structure_refinement 'SHELXL97 (Sheldrick, 1997)'
_computing_structure_solution 'SHELXS97 (Sheldrick, 1990)'
_diffrn_ambient_temperature 293(2)
_diffrn_detector_area_resol_mean 50
_diffrn_measured_fraction_theta_full .946
_diffrn_measured_fraction_theta_max .946
_diffrn_measurement_device_type 'Stoe IPDS'
_diffrn_measurement_method omega
_diffrn_radiation_monochromator graphite
_diffrn_radiation_source 'fine-focus sealed tube'
_diffrn_radiation_type MoK\a
_diffrn_radiation_wavelength .71073
_diffrn_reflns_av_R_equivalents .0291
_diffrn_reflns_av_sigmaI/netI .0291
_diffrn_reflns_limit_h_max 8
_diffrn_reflns_limit_h_min -8
_diffrn_reflns_limit_k_max 9
_diffrn_reflns_limit_k_min -9
_diffrn_reflns_limit_l_max 12
_diffrn_reflns_limit_l_min -17
_diffrn_reflns_number 3729
_diffrn_reflns_theta_full 24.97
_diffrn_reflns_theta_max 24.97
_diffrn_reflns_theta_min 4.63
_diffrn_standards_decay_% 0
_exptl_absorpt_coefficient_mu .091
_exptl_absorpt_correction_type none
_exptl_crystal_colour colourless
_exptl_crystal_density_diffrn 1.050
_exptl_crystal_density_method 'not measured'
_exptl_crystal_description platelet
_exptl_crystal_F_000 312
_exptl_crystal_size_max .20
_exptl_crystal_size_mid .05
_exptl_crystal_size_min .01
_refine_diff_density_max .097
_refine_diff_density_min -.098
_refine_ls_extinction_coef .052(11)
_refine_ls_extinction_method SHELXL
_refine_ls_goodness_of_fit_ref 1.011
_refine_ls_hydrogen_treatment mixed
_refine_ls_matrix_type full
_refine_ls_number_parameters 112
_refine_ls_number_reflns 1510
_refine_ls_number_restraints 2
_refine_ls_restrained_S_all 1.011
_refine_ls_R_factor_all .0400
_refine_ls_R_factor_gt .0298
_refine_ls_shift/su_max .001
_refine_ls_shift/su_mean .000
_refine_ls_structure_factor_coef Fsqd
_refine_ls_weighting_details 'calc w = 1/[\s^2^(Fo^2^)+(0.0400P)^2^] where P=(Fo^2^+2Fc^2^)/3'
_refine_ls_weighting_scheme calc
_refine_ls_wR_factor_ref .0709
_reflns_number_gt 1195
_reflns_number_total 1510
_reflns_threshold_expression I>2\s(I)
_cod_data_source_file na1527.cif
_cod_data_source_block I
_cod_database_code 2012154
_cod_database_fobs_code 2012154

loop_
_symmetry_equiv_pos_as_xyz
'x, y, z'
'-x+1/2, -y, z+1/2'
'-x, y+1/2, -z+1/2'
'x+1/2, -y+1/2, -z'

loop_
_atom_site_label
_atom_site_fract_x
_atom_site_fract_y
_atom_site_fract_z
_atom_site_U_iso_or_equiv
_atom_site_adp_type
_atom_site_calc_flag
_atom_site_refinement_flags
_atom_site_occupancy
_atom_site_disorder_assembly
_atom_site_disorder_group
_atom_site_type_symbol
F1 .87124(13) .72043(12) .56375(6) .0630(3) Uani d . 1 . . F
N1 1.21155(18) .68303(13) .59436(9) .0412(3) Uani d D 1 . . N
H12 1.266(2) .7152(16) .5418(11) .045(4) Uiso d D 1 . . H
H11 1.099(2) .6972(19) .5831(13) .054(5) Uiso d D 1 . . H
F2 .71062(17) .80572(16) .69100(9) .0911(4) Uani d . 1 . . F
H1 .776(4) .763(3) .638(2) .130(9) Uiso d . 1 . . H
C1 1.2482(2) .50143(17) .60616(13) .0516(4) Uani d . 1 . . C
H1A 1.189(2) .4745(18) .6614(13) .050(4) Uiso d . 1 . . H
C2 1.2644(2) .79684(18) .67198(10) .0499(4) Uani d . 1 . . C
H2A 1.384(3) .7845(18) .6776(13) .055(4) Uiso d . 1 . . H
C11 1.1649(3) .4123(2) .52519(16) .0825(7) Uani d . 1 . . C
H11A 1.1817 .2949 .5320 .097(4) Uiso calc R 1 . . H
H11B 1.2169 .4490 .4680 .097(4) Uiso calc R 1 . . H
H11C 1.0433 .4364 .5241 .097(4) Uiso calc R 1 . . H
C12 1.4392(3) .4700(2) .61334(18) .0755(6) Uani d . 1 . . C
H12A 1.4848 .5280 .6664 .096(4) Uiso calc R 1 . . H
H12B 1.4955 .5089 .5578 .096(4) Uiso calc R 1 . . H
H12C 1.4595 .3532 .6204 .096(4) Uiso calc R 1 . . H
C21 1.1723(3) .7528(3) .76166(12) .0719(6) Uani d . 1 . . C
H21A 1.2113 .6462 .7830 .095(4) Uiso calc R 1 . . H
H21B 1.0497 .7490 .7508 .095(4) Uiso calc R 1 . . H
H21C 1.1974 .8351 .8081 .095(4) Uiso calc R 1 . . H
C22 1.2251(3) .97138(19) .64089(15) .0713(6) Uani d . 1 . . C
H22A 1.1023 .9848 .6344 .090(4) Uiso calc R 1 . . H
H22B 1.2802 .9921 .5821 .090(4) Uiso calc R 1 . . H
H22C 1.2679 1.0485 .6864 .090(4) Uiso calc R 1 . . H

loop_
_atom_site_aniso_label
_atom_site_aniso_U_11
_atom_site_aniso_U_22
_atom_site_aniso_U_33
_atom_site_aniso_U_12
_atom_site_aniso_U_13
_atom_site_aniso_U_23
F1 .0470(6) .0918(7) .0503(5) .0096(4) -.0050(4) .0020(5)
N1 .0387(8) .0453(6) .0395(7) .0014(5) .0004(6) .0024(5)
F2 .0744(8) .1262(9) .0726(7) -.0011(7) .0123(6) -.0284(7)
C1 .0546(11) .0477(8) .0526(8) .0029(6) -.0010(8) .0089(7)
C2 .0365(11) .0621(8) .0509(9) -.0016(6) -.0037(7) -.0075(7)
C11 .1074(18) .0489(8) .0913(15) .0010(9) -.0226(13) -.0078(9)
C12 .0631(14) .0648(9) .0985(16) .0180(8) -.0020(11) .0061(9)
C21 .0711(14) .0993(13) .0454(9) -.0064(9) .0000(8) -.0086(9)
C22 .0839(15) .0553(8) .0747(11) -.0003(9) .0040(11) -.0119(9)

loop_
_atom_type_symbol
_atom_type_description
_atom_type_scat_dispersion_real
_atom_type_scat_dispersion_imag
_atom_type_scat_source
C C .0033 .0016 'International Tables Vol C Tables 4.2.6.8 and 6.1.1.4'
H H .0000 .0000 'International Tables Vol C Tables 4.2.6.8 and 6.1.1.4'
N N .0061 .0033 'International Tables Vol C Tables 4.2.6.8 and 6.1.1.4'
F F .0171 .0103 'International Tables Vol C Tables 4.2.6.8 and 6.1.1.4'

loop_
_geom_angle_atom_site_label_1
_geom_angle_atom_site_label_2
_geom_angle_atom_site_label_3
_geom_angle
_geom_angle_publ_flag
C1 N1 C2 117.46(13) y
C1 N1 H12 106.6(9) ?
C2 N1 H12 108.5(9) ?
C1 N1 H11 109.2(10) ?
C2 N1 H11 108.8(11) ?
H12 N1 H11 105.6(15) ?
N1 C1 C12 110.97(14) ?
N1 C1 C11 107.25(14) ?
C12 C1 C11 113.07(19) ?
N1 C1 H1A 103.2(9) ?
C12 C1 H1A 112.3(11) ?
C11 C1 H1A 109.5(10) ?
N1 C2 C22 107.22(13) ?
N1 C2 C21 111.12(13) ?
C22 C2 C21 112.11(16) ?
N1 C2 H2A 105.6(10) ?
C22 C2 H2A 108.9(9) ?
C21 C2 H2A 111.6(11) ?
C1 C11 H11A 109.5 ?
C1 C11 H11B 109.5 ?
H11A C11 H11B 109.5 ?
C1 C11 H11C 109.5 ?
H11A C11 H11C 109.5 ?
H11B C11 H11C 109.5 ?
C1 C12 H12A 109.5 ?
C1 C12 H12B 109.5 ?
H12A C12 H12B 109.5 ?
C1 C12 H12C 109.5 ?
H12A C12 H12C 109.5 ?
H12B C12 H12C 109.5 ?
C2 C21 H21A 109.5 ?
C2 C21 H21B 109.5 ?
H21A C21 H21B 109.5 ?
C2 C21 H21C 109.5 ?
H21A C21 H21C 109.5 ?
H21B C21 H21C 109.5 ?
C2 C22 H22A 109.5 ?
C2 C22 H22B 109.5 ?
H22A C22 H22B 109.5 ?
C2 C22 H22C 109.5 ?
H22A C22 H22C 109.5 ?
H22B C22 H22C 109.5 ?

loop_
_geom_bond_atom_site_label_1
_geom_bond_atom_site_label_2
_geom_bond_site_symmetry_2
_geom_bond_distance
_geom_bond_publ_flag
F1 H1 . 1.34(4) ?
N1 C1 . 1.500(2) y
N1 C2 . 1.500(2) y
N1 H12 . .903(14) ?
N1 H11 . .893(15) ?
F2 H1 . .98(4) ?
C1 C12 . 1.501(3) y
C1 C11 . 1.510(3) y
C1 H1A . .940(19) ?
C2 C22 . 1.506(2) y
C2 C21 . 1.513(3) y
C2 H2A . .93(2) ?
C11 H11A . .9600 ?
C11 H11B . .9600 ?
C11 H11C . .9600 ?
C12 H12A . .9600 ?
C12 H12B . .9600 ?
C12 H12C . .9600 ?
C21 H21A . .9600 ?
C21 H21B . .9600 ?
C21 H21C . .9600 ?
C22 H22A . .9600 ?
C22 H22B . .9600 ?
C22 H22C . .9600 ?

loop_
_geom_hbond_atom_site_label_D
_geom_hbond_atom_site_label_H
_geom_hbond_atom_site_label_A
_geom_hbond_site_symmetry_A
_geom_hbond_distance_DH
_geom_hbond_distance_HA
_geom_hbond_distance_DA
_geom_hbond_angle_DHA
N1 H11 F1 . .893(15) 1.790(15) 2.6827(18) 178.0(17)
N1 H12 F1 4_566 .903(14) 1.795(14) 2.6974(18) 179.0(15)
F2 H1 F1 . .98(4) 1.34(4) 2.3125(16) 174(3)

loop_
_geom_torsion_atom_site_label_1
_geom_torsion_atom_site_label_2
_geom_torsion_atom_site_label_3
_geom_torsion_atom_site_label_4
_geom_torsion
_geom_torsion_publ_flag
C2 N1 C1 C12 -62.6(2) y
C2 N1 C1 C11 173.42(16) y
C1 N1 C2 C22 176.26(16) y
C1 N1 C2 C21 -60.9(2) y
